data_1513006
loop_
_publ_author_name
'Jency Thomas'
'Dinesh Kumar'
'Arunachalam Ramanan'

_publ_section_title
;
 Crystallization of phosphomolybdate clusters mediated by copper azole
 complexes: Influence of pH and temperature
;
_journal_name_full
;
Inorganica Chimica Acta
;
_journal_page_first 126
_journal_page_last 135
_journal_paper_doi 10.1016/j.ica.2012.10.034
_journal_volume 396
_journal_year 2013
_chemical_formula_moiety 'C12 H16 Cu2 Mo5 N8 O26 P2, 3(C3 H5 N2), O'
_chemical_formula_sum 'C21 H31 Cu2 Mo5 N14 O27 P2'
_chemical_formula_weight 1580.34
_space_group_IT_number 11
_symmetry_cell_setting monoclinic
_symmetry_space_group_name_Hall '-P 2yb'
_symmetry_space_group_name_H-M 'P 1 21/m 1'
_atom_sites_solution_hydrogens geom
_atom_sites_solution_primary direct
_atom_sites_solution_secondary difmap
_cell_angle_alpha 90.00
_cell_angle_beta 107.916(6)
_cell_angle_gamma 90.00
_cell_formula_units_Z 2
_cell_length_a 8.770(3)
_cell_length_b 18.565(6)
_cell_length_c 13.970(5)
_cell_measurement_reflns_used 4546
_cell_measurement_temperature 298(2)
_cell_measurement_theta_max 25.99
_cell_measurement_theta_min 2.19
_cell_volume 2164.2(13)
_computing_cell_refinement 'Bruker SMART'
_computing_data_collection 'Bruker SMART'
_computing_data_reduction 'Bruker SAINT'
_computing_molecular_graphics 'Bruker SHELXTL'
_computing_publication_material 'Bruker SHELXTL'
_computing_structure_refinement 'SHELXL-97 (Sheldrick, 1997)'
_computing_structure_solution 'SHELXS-97 (Sheldrick, 1990)'
_diffrn_ambient_temperature 298(2)
_diffrn_measured_fraction_theta_full 0.990
_diffrn_measured_fraction_theta_max 0.990
_diffrn_measurement_device_type 'CCD area detector'
_diffrn_measurement_method 'phi and omega scans'
_diffrn_radiation_monochromator graphite
_diffrn_radiation_source 'fine-focus sealed tube'
_diffrn_radiation_type MoK\a
_diffrn_radiation_wavelength 0.71073
_diffrn_reflns_av_R_equivalents 0.0588
_diffrn_reflns_av_sigmaI/netI 0.0532
_diffrn_reflns_limit_h_max 11
_diffrn_reflns_limit_h_min -11
_diffrn_reflns_limit_k_max 24
_diffrn_reflns_limit_k_min -24
_diffrn_reflns_limit_l_max 18
_diffrn_reflns_limit_l_min -18
_diffrn_reflns_number 25393
_diffrn_reflns_theta_full 28.41
_diffrn_reflns_theta_max 28.41
_diffrn_reflns_theta_min 1.53
_exptl_absorpt_coefficient_mu 2.550
_exptl_absorpt_correction_T_max 0.536
_exptl_absorpt_correction_T_min 0.334
_exptl_absorpt_correction_type multi-scan
_exptl_absorpt_process_details '(SADABS; Bruker, 2000)'
_exptl_crystal_colour Brown
_exptl_crystal_density_diffrn 2.425
_exptl_crystal_density_method 'not measured'
_exptl_crystal_description Rod
_exptl_crystal_F_000 1538
_exptl_crystal_size_max 0.478
_exptl_crystal_size_mid 0.368
_exptl_crystal_size_min 0.248
_refine_diff_density_max 1.346
_refine_diff_density_min -1.091
_refine_diff_density_rms 0.180
_refine_ls_extinction_method none
_refine_ls_goodness_of_fit_ref 1.582
_refine_ls_hydrogen_treatment constr
_refine_ls_matrix_type full
_refine_ls_number_parameters 335
_refine_ls_number_reflns 5378
_refine_ls_number_restraints 0
_refine_ls_restrained_S_all 1.582
_refine_ls_R_factor_all 0.0850
_refine_ls_R_factor_gt 0.0708
_refine_ls_shift/su_max 0.006
_refine_ls_shift/su_mean 0.004
_refine_ls_structure_factor_coef Fsqd
_refine_ls_weighting_details 'calc w=1/[\s^2^(Fo^2^)+(0.0368P)^2^+0.5644P] where P=(Fo^2^+2Fc^2^)/3'
_refine_ls_weighting_scheme calc
_refine_ls_wR_factor_gt 0.1242
_refine_ls_wR_factor_ref 0.1277
_reflns_number_gt 4795
_reflns_number_total 5598
_reflns_threshold_expression >2sigma(I)
_cod_data_source_file ICA-2013-396-126-135-5.cif
_cod_data_source_block jp41em
_cod_original_sg_symbol_H-M 'P 21/m'
_cod_database_code 1513006

loop_
_symmetry_equiv_pos_as_xyz
'x, y, z'
'-x, y+1/2, -z'
'-x, -y, -z'
'x, -y-1/2, z'

loop_
_atom_site_label
_atom_site_type_symbol
_atom_site_fract_x
_atom_site_fract_y
_atom_site_fract_z
_atom_site_U_iso_or_equiv
_atom_site_adp_type
_atom_site_occupancy
_atom_site_symmetry_multiplicity
_atom_site_calc_flag
_atom_site_refinement_flags
P1 P 1.1676(2) 0.2500 0.79146(15) 0.0141(4) Uani 1 2 d S
P2 P 0.7378(2) 0.2500 0.80406(15) 0.0138(4) Uani 1 2 d S
Mo1 Mo 1.09104(8) 0.2500 1.01332(5) 0.01756(17) Uani 1 2 d S
Mo2 Mo 0.96047(6) 0.40235(3) 0.85872(4) 0.02249(15) Uani 1 1 d .
Mo3 Mo 0.85979(6) 0.34078(3) 0.61946(4) 0.01905(14) Uani 1 1 d .
Cu1 Cu 0.07164(11) 0.52572(6) 0.65458(8) 0.0513(3) Uani 1 1 d .
O1 O 1.2691(7) 0.2500 1.1048(4) 0.0371(17) Uani 1 2 d S
O2 O 0.9579(8) 0.2500 1.0822(5) 0.0446(19) Uani 1 2 d S
O3 O 1.0784(9) 0.3477(3) 0.9712(4) 0.067(2) Uani 1 1 d .
O4 O 0.8823(10) 0.2882(4) 0.8759(6) 0.087(2) Uani 1 1 d .
O5 O 1.2443(6) 0.2500 0.9039(4) 0.0223(13) Uani 1 2 d S
O6 O 0.8478(6) 0.4547(3) 0.9087(4) 0.0596(18) Uani 1 1 d .
O7 O 1.1098(6) 0.4585(2) 0.8519(4) 0.0361(12) Uani 1 1 d .
O8 O 0.7425(9) 0.3309(4) 0.8394(6) 0.088(2) Uani 1 1 d .
O9 O 1.0651(4) 0.3178(2) 0.7599(3) 0.0174(8) Uani 1 1 d .
O10 O 0.8280(6) 0.4010(3) 0.7215(4) 0.0504(16) Uani 1 1 d .
O11 O 0.9669(6) 0.3966(3) 0.5679(4) 0.0532(15) Uani 1 1 d .
O12 O 0.6722(5) 0.3441(2) 0.5351(3) 0.0289(10) Uani 1 1 d .
O13 O 0.9324(6) 0.2500 0.5797(4) 0.0205(12) Uani 1 2 d S
O14 O 0.7543(6) 0.2500 0.6972(4) 0.0184(12) Uani 1 2 d S
O15 O 1.3009(7) 0.2500 0.7389(4) 0.0257(14) Uani 1 2 d S
O16 O 0.5869(10) 0.2861(4) 0.8056(7) 0.102(3) Uani 1 1 d .
N1 N -0.1071(7) 0.5809(3) 0.6541(5) 0.0378(14) Uani 1 1 d .
N2 N -0.3158(9) 0.6481(4) 0.5962(5) 0.061(2) Uani 1 1 d .
H2 H -0.3929 0.6712 0.5544 0.074 Uiso 1 1 calc R
N3 N 0.2732(6) 0.4886(3) 0.6593(4) 0.0317(13) Uani 1 1 d .
N4 N 0.4856(7) 0.4226(3) 0.6995(5) 0.0410(15) Uani 1 1 d .
H4 H 0.5515 0.3884 0.7255 0.049 Uiso 1 1 calc R
N5 N 0.3514(7) 0.5641(4) 0.9195(6) 0.071(3) Uani 1 1 d G
H5 H 0.2672 0.5385 0.8936 0.085 Uiso 1 1 calc R
C7 C 0.3641(12) 0.6160(5) 0.9813(7) 0.105(6) Uani 1 1 d G
H7 H 0.2838 0.6328 1.0062 0.126 Uiso 1 1 calc R
C8 C 0.5061(15) 0.6409(4) 1.0028(5) 0.113(7) Uani 1 1 d G
H8 H 0.5476 0.6790 1.0462 0.135 Uiso 1 1 calc R
N6 N 0.5813(8) 0.6045(5) 0.9544(7) 0.105(5) Uani 1 1 d G
H6 H 0.6792 0.6107 0.9561 0.126 Uiso 1 1 calc R
C9 C 0.4857(9) 0.5570(4) 0.9029(5) 0.061(2) Uani 1 1 d G
H9 H 0.5096 0.5231 0.8606 0.073 Uiso 1 1 calc R
C12 C 0.6716(15) 0.2500 0.2329(9) 0.069(4) Uani 1 2 d S
H12 H 0.5757 0.2500 0.1804 0.083 Uiso 1 2 calc SR
N8 N 0.8418(12) 0.2500 0.3796(6) 0.043(2) Uani 1 2 d S
H8A H 0.8839 0.2500 0.4439 0.052 Uiso 1 2 calc SR
C1 C -0.2070(9) 0.6092(4) 0.5731(6) 0.0437(19) Uani 1 1 d .
H1 H -0.2017 0.6027 0.5082 0.052 Uiso 1 1 calc R
C2 C -0.2855(11) 0.6455(5) 0.6986(7) 0.056(2) Uani 1 1 d .
H2A H -0.3433 0.6678 0.7360 0.068 Uiso 1 1 calc R
C3 C -0.1547(9) 0.6037(4) 0.7335(6) 0.0434(19) Uani 1 1 d .
H3 H -0.1048 0.5923 0.8007 0.052 Uiso 1 1 calc R
C4 C 0.3381(9) 0.4293(4) 0.7049(6) 0.0403(18) Uani 1 1 d .
H4A H 0.2882 0.3969 0.7364 0.048 Uiso 1 1 calc R
C5 C 0.5153(9) 0.4793(4) 0.6453(6) 0.0409(18) Uani 1 1 d .
H5A H 0.6085 0.4882 0.6288 0.049 Uiso 1 1 calc R
C6 C 0.3822(9) 0.5194(4) 0.6211(6) 0.0395(18) Uani 1 1 d .
H6A H 0.3668 0.5618 0.5839 0.047 Uiso 1 1 calc R
C10 C 0.6876(16) 0.2500 0.3316(9) 0.066(4) Uani 1 2 d S
H10 H 0.6051 0.2500 0.3604 0.079 Uiso 1 2 calc SR
C11 C 0.9237(13) 0.2500 0.3129(8) 0.040(3) Uani 1 2 d S
H11 H 1.0346 0.2500 0.3278 0.048 Uiso 1 2 calc SR
N7 N 0.8204(11) 0.2500 0.2240(6) 0.046(2) Uani 1 2 d S
H7A H 0.8429 0.2500 0.1683 0.055 Uiso 1 2 calc SR
O1W O 0.4076(9) 0.2500 0.5667(5) 0.0459(19) Uani 1 2 d S

loop_
_atom_site_aniso_label
_atom_site_aniso_U_11
_atom_site_aniso_U_22
_atom_site_aniso_U_33
_atom_site_aniso_U_23
_atom_site_aniso_U_13
_atom_site_aniso_U_12
P1 0.0092(9) 0.0180(10) 0.0143(10) 0.000 0.0026(8) 0.000
P2 0.0109(10) 0.0145(10) 0.0164(10) 0.000 0.0049(8) 0.000
Mo1 0.0159(4) 0.0236(4) 0.0130(3) 0.000 0.0041(3) 0.000
Mo2 0.0196(3) 0.0231(3) 0.0268(3) -0.0092(2) 0.0101(2) -0.0080(2)
Mo3 0.0177(3) 0.0168(3) 0.0192(3) 0.0032(2) 0.0007(2) 0.0000(2)
Cu1 0.0240(5) 0.0606(7) 0.0677(7) -0.0073(5) 0.0121(5) 0.0084(5)
O1 0.024(3) 0.063(5) 0.018(3) 0.000 -0.003(3) 0.000
O2 0.028(4) 0.086(6) 0.021(3) 0.000 0.009(3) 0.000
O3 0.148(6) 0.030(3) 0.041(3) 0.012(2) 0.057(4) 0.035(3)
O4 0.093(6) 0.062(4) 0.101(6) 0.000(4) 0.023(5) 0.014(4)
O5 0.012(3) 0.035(3) 0.020(3) 0.000 0.005(2) 0.000
O6 0.025(3) 0.088(5) 0.064(4) -0.051(3) 0.012(3) -0.002(3)
O7 0.037(3) 0.031(3) 0.041(3) -0.007(2) 0.015(2) -0.017(2)
O8 0.071(5) 0.082(5) 0.108(6) 0.014(5) 0.025(5) -0.002(4)
O9 0.015(2) 0.018(2) 0.018(2) 0.0004(16) 0.0042(16) 0.0032(16)
O10 0.029(3) 0.060(4) 0.045(3) -0.037(3) -0.014(2) 0.025(3)
O11 0.041(3) 0.051(3) 0.063(4) 0.030(3) 0.008(3) -0.009(3)
O12 0.024(2) 0.031(2) 0.027(2) 0.0098(19) 0.0009(19) 0.0038(19)
O13 0.018(3) 0.028(3) 0.018(3) 0.000 0.008(2) 0.000
O14 0.016(3) 0.018(3) 0.022(3) 0.000 0.007(2) 0.000
O15 0.024(3) 0.036(4) 0.023(3) 0.000 0.017(3) 0.000
O16 0.108(6) 0.075(5) 0.129(7) -0.005(4) 0.045(5) -0.022(4)
N1 0.026(3) 0.040(4) 0.046(4) 0.002(3) 0.009(3) 0.005(3)
N2 0.056(5) 0.065(5) 0.050(4) 0.000(4) -0.002(4) 0.035(4)
N3 0.021(3) 0.028(3) 0.046(4) 0.003(3) 0.011(3) 0.000(2)
N4 0.040(4) 0.028(3) 0.060(4) 0.010(3) 0.023(3) 0.015(3)
N5 0.028(4) 0.065(5) 0.100(7) 0.033(5) -0.012(4) -0.020(4)
C7 0.197(16) 0.051(7) 0.120(11) 0.028(7) 0.129(12) 0.036(8)
C8 0.23(2) 0.041(6) 0.024(5) -0.008(4) -0.016(8) -0.017(9)
N6 0.040(5) 0.113(8) 0.128(9) 0.083(7) -0.027(5) -0.050(5)
C9 0.076(7) 0.057(6) 0.056(6) 0.002(5) 0.030(5) 0.009(5)
C12 0.035(7) 0.137(14) 0.032(6) 0.000 0.005(5) 0.000
N8 0.059(6) 0.057(6) 0.017(4) 0.000 0.015(4) 0.000
C1 0.044(5) 0.042(5) 0.042(4) -0.004(4) 0.008(4) 0.005(4)
C2 0.061(6) 0.059(6) 0.052(5) -0.006(4) 0.021(4) 0.026(5)
C3 0.041(5) 0.053(5) 0.034(4) 0.010(4) 0.009(3) 0.010(4)
C4 0.052(5) 0.026(4) 0.053(5) 0.006(3) 0.030(4) -0.004(3)
C5 0.032(4) 0.038(4) 0.060(5) 0.010(4) 0.024(4) 0.008(3)
C6 0.036(4) 0.034(4) 0.049(5) 0.019(3) 0.015(4) 0.006(3)
C10 0.052(8) 0.119(13) 0.038(7) 0.000 0.029(6) 0.000
C11 0.032(6) 0.039(6) 0.046(6) 0.000 0.006(5) 0.000
N7 0.048(6) 0.067(7) 0.027(5) 0.000 0.020(4) 0.000
O1W 0.048(5) 0.057(5) 0.028(4) 0.000 0.005(3) 0.000

loop_
_atom_type_symbol
_atom_type_description
_atom_type_scat_dispersion_real
_atom_type_scat_dispersion_imag
_atom_type_scat_source
C C 0.0033 0.0016 'International Tables Vol C Tables 4.2.6.8 and 6.1.1.4'
H H 0.0000 0.0000 'International Tables Vol C Tables 4.2.6.8 and 6.1.1.4'
N N 0.0061 0.0033 'International Tables Vol C Tables 4.2.6.8 and 6.1.1.4'
O O 0.0106 0.0060 'International Tables Vol C Tables 4.2.6.8 and 6.1.1.4'
P P 0.1023 0.0942 'International Tables Vol C Tables 4.2.6.8 and 6.1.1.4'
Cu Cu 0.3201 1.2651 'International Tables Vol C Tables 4.2.6.8 and 6.1.1.4'
Mo Mo -1.6832 0.6857 'International Tables Vol C Tables 4.2.6.8 and 6.1.1.4'

loop_
_geom_angle_atom_site_label_1
_geom_angle_atom_site_label_2
_geom_angle_atom_site_label_3
_geom_angle
_geom_angle_site_symmetry_1
_geom_angle_site_symmetry_3
O5 P1 O9 109.53(19) . 4_565
O5 P1 O9 109.53(19) . .
O9 P1 O9 110.7(3) 4_565 .
O5 P1 O15 109.4(3) . .
O9 P1 O15 108.9(2) 4_565 .
O9 P1 O15 108.9(2) . .
O16 P2 O16 53.5(6) 4_565 .
O16 P2 O4 139.5(5) 4_565 .
O16 P2 O4 110.0(4) . .
O16 P2 O4 110.0(4) 4_565 4_565
O16 P2 O4 139.5(5) . 4_565
O4 P2 O4 55.3(5) . 4_565
O16 P2 O14 111.2(4) 4_565 .
O16 P2 O14 111.2(4) . .
O4 P2 O14 109.2(4) . .
O4 P2 O14 109.2(4) 4_565 .
O16 P2 O8 111.2(4) 4_565 .
O16 P2 O8 60.3(4) . .
O4 P2 O8 54.2(3) . .
O4 P2 O8 107.4(4) 4_565 .
O14 P2 O8 107.5(3) . .
O16 P2 O8 60.3(4) 4_565 4_565
O16 P2 O8 111.2(4) . 4_565
O4 P2 O8 107.4(4) . 4_565
O4 P2 O8 54.2(3) 4_565 4_565
O14 P2 O8 107.5(3) . 4_565
O8 P2 O8 144.4(6) . 4_565
O1 Mo1 O2 101.8(3) . .
O1 Mo1 O3 100.8(2) . .
O2 Mo1 O3 100.83(19) . .
O1 Mo1 O3 100.8(2) . 4_565
O2 Mo1 O3 100.83(19) . 4_565
O3 Mo1 O3 145.4(3) . 4_565
O1 Mo1 O5 84.9(3) . .
O2 Mo1 O5 173.3(3) . .
O3 Mo1 O5 77.67(17) . .
O3 Mo1 O5 77.67(17) 4_565 .
O1 Mo1 O4 159.8(2) . 4_565
O2 Mo1 O4 88.0(3) . 4_565
O3 Mo1 O4 94.6(3) . 4_565
O3 Mo1 O4 59.7(3) 4_565 4_565
O5 Mo1 O4 85.7(2) . 4_565
O1 Mo1 O4 159.8(2) . .
O2 Mo1 O4 88.0(3) . .
O3 Mo1 O4 59.7(3) . .
O3 Mo1 O4 94.6(3) 4_565 .
O5 Mo1 O4 85.7(2) . .
O4 Mo1 O4 35.6(3) 4_565 .
O6 Mo2 O7 103.3(3) . .
O6 Mo2 O3 101.9(3) . .
O7 Mo2 O3 98.2(3) . .
O6 Mo2 O10 99.8(2) . .
O7 Mo2 O10 101.1(3) . .
O3 Mo2 O10 146.6(2) . .
O6 Mo2 O4 105.1(3) . .
O7 Mo2 O4 147.6(3) . .
O3 Mo2 O4 61.0(3) . .
O10 Mo2 O4 89.1(3) . .
O6 Mo2 O8 78.9(3) . .
O7 Mo2 O8 170.3(3) . .
O3 Mo2 O8 90.6(3) . .
O10 Mo2 O8 69.2(3) . .
O4 Mo2 O8 36.4(2) . .
O6 Mo2 O9 166.92(19) . .
O7 Mo2 O9 86.10(19) . .
O3 Mo2 O9 85.41(17) . .
O10 Mo2 O9 69.13(16) . .
O4 Mo2 O9 68.8(2) . .
O8 Mo2 O9 90.4(2) . .
O11 Mo3 O12 103.1(2) . .
O11 Mo3 O10 100.8(3) . .
O12 Mo3 O10 99.4(2) . .
O11 Mo3 O13 97.8(2) . .
O12 Mo3 O13 99.5(2) . .
O10 Mo3 O13 149.6(2) . .
O11 Mo3 O9 94.9(2) . .
O12 Mo3 O9 161.72(18) . .
O10 Mo3 O9 73.80(17) . .
O13 Mo3 O9 80.84(19) . .
O11 Mo3 O14 169.3(2) . .
O12 Mo3 O14 85.0(2) . .
O10 Mo3 O14 84.6(2) . .
O13 Mo3 O14 73.69(17) . .
O9 Mo3 O14 77.57(17) . .
N1 Cu1 N3 168.2(3) . .
Mo2 O3 Mo1 137.4(4) . .
O8 O4 O4 124.0(4) . 4_565
O8 O4 P2 64.7(5) . .
O4 O4 P2 62.3(3) 4_565 .
O8 O4 Mo2 72.2(4) . .
O4 O4 Mo2 159.48(19) 4_565 .
P2 O4 Mo2 125.6(4) . .
O8 O4 Mo1 147.6(6) . .
O4 O4 Mo1 72.20(17) 4_565 .
P2 O4 Mo1 133.3(4) . .
Mo2 O4 Mo1 100.7(3) . .
P1 O5 Mo1 121.5(3) . .
O4 O8 O16 113.2(7) . .
O4 O8 P2 61.1(4) . .
O16 O8 P2 57.0(4) . .
O4 O8 Mo2 71.4(4) . .
O16 O8 Mo2 169.4(6) . .
P2 O8 Mo2 122.2(4) . .
P1 O9 Mo3 130.2(2) . .
P1 O9 Mo2 130.8(2) . .
Mo3 O9 Mo2 91.83(13) . .
Mo3 O10 Mo2 125.2(2) . .
Mo3 O13 Mo3 120.4(3) 4_565 .
P2 O14 Mo3 128.01(16) . .
P2 O14 Mo3 128.01(16) . 4_565
Mo3 O14 Mo3 91.95(19) . 4_565
O16 O16 P2 63.2(3) 4_565 .
O16 O16 O8 122.6(4) 4_565 .
P2 O16 O8 62.7(4) . .
C1 N1 C3 106.6(6) . .
C1 N1 Cu1 124.1(6) . .
C3 N1 Cu1 129.2(5) . .
C1 N2 C2 108.3(7) . .
C1 N2 H2 125.9 . .
C2 N2 H2 125.8 . .
C4 N3 C6 107.0(6) . .
C4 N3 Cu1 126.0(5) . .
C6 N3 Cu1 126.9(5) . .
C4 N4 C5 108.3(6) . .
C4 N4 H4 125.8 . .
C5 N4 H4 125.8 . .
C7 N5 C9 108.0 . .
C7 N5 H5 126.0 . .
C9 N5 H5 126.0 . .
N5 C7 C8 108.0 . .
N5 C7 H7 126.0 . .
C8 C7 H7 126.0 . .
C7 C8 N6 108.0 . .
C7 C8 H8 126.0 . .
N6 C8 H8 126.0 . .
C9 N6 C8 108.0 . .
C9 N6 H6 126.0 . .
C8 N6 H6 126.0 . .
N6 C9 N5 108.0 . .
N6 C9 H9 126.0 . .
N5 C9 H9 126.0 . .
N7 C12 C10 107.2(11) . .
N7 C12 H12 126.4 . .
C10 C12 H12 126.4 . .
C10 N8 C11 109.5(9) . .
C10 N8 H8A 125.3 . .
C11 N8 H8A 125.3 . .
N1 C1 N2 110.6(7) . .
N1 C1 H1 124.7 . .
N2 C1 H1 124.7 . .
C3 C2 N2 105.6(7) . .
C3 C2 H2A 127.2 . .
N2 C2 H2A 127.2 . .
C2 C3 N1 108.9(7) . .
C2 C3 H3 125.5 . .
N1 C3 H3 125.5 . .
N3 C4 N4 109.7(6) . .
N3 C4 H4A 125.2 . .
N4 C4 H4A 125.2 . .
C6 C5 N4 105.6(6) . .
C6 C5 H5A 127.2 . .
N4 C5 H5A 127.2 . .
C5 C6 N3 109.4(6) . .
C5 C6 H6A 125.3 . .
N3 C6 H6A 125.3 . .
N8 C10 C12 106.9(11) . .
N8 C10 H10 126.5 . .
C12 C10 H10 126.6 . .
N7 C11 N8 107.5(9) . .
N7 C11 H11 126.3 . .
N8 C11 H11 126.2 . .
C11 N7 C12 108.9(9) . .
C11 N7 H7A 125.6 . .
C12 N7 H7A 125.6 . .

loop_
_geom_bond_atom_site_label_1
_geom_bond_atom_site_label_2
_geom_bond_distance
_geom_bond_site_symmetry_2
P1 O5 1.506(6) .
P1 O9 1.531(4) 4_565
P1 O9 1.531(4) .
P1 O15 1.560(6) .
P2 O16 1.489(9) 4_565
P2 O16 1.489(9) .
P2 O4 1.528(8) .
P2 O4 1.528(8) 4_565
P2 O14 1.544(6) .
P2 O8 1.578(8) .
P2 O8 1.578(8) 4_565
Mo1 O1 1.687(6) .
Mo1 O2 1.727(6) .
Mo1 O3 1.899(5) .
Mo1 O3 1.899(5) 4_565
Mo1 O5 2.325(6) .
Mo1 O4 2.319(8) 4_565
Mo1 O4 2.319(8) .
Mo2 O6 1.683(5) .
Mo2 O7 1.699(4) .
Mo2 O3 1.889(6) .
Mo2 O10 1.912(5) .
Mo2 O4 2.263(7) .
Mo2 O8 2.273(8) .
Mo2 O9 2.447(4) .
Mo3 O11 1.700(5) .
Mo3 O12 1.705(4) .
Mo3 O10 1.898(4) .
Mo3 O13 1.942(3) .
Mo3 O9 2.258(4) .
Mo3 O14 2.344(4) .
Cu1 N1 1.870(6) .
Cu1 N3 1.880(5) .
O4 O8 1.416(9) .
O4 O4 1.418(13) 4_565
O8 O16 1.542(10) .
O13 Mo3 1.942(3) 4_565
O14 Mo3 2.344(4) 4_565
O16 O16 1.342(15) 4_565
N1 C1 1.310(9) .
N1 C3 1.367(9) .
N2 C1 1.314(10) .
N2 C2 1.373(11) .
N2 H2 0.8600 .
N3 C4 1.311(9) .
N3 C6 1.356(8) .
N4 C4 1.325(9) .
N4 C5 1.367(9) .
N4 H4 0.8600 .
N5 C7 1.27553 .
N5 C9 1.27532 .
N5 H5 0.8600 .
C7 C8 1.27462 .
C7 H7 0.9300 .
C8 N6 1.27402 .
C8 H8 0.9300 .
N6 C9 1.27559 .
N6 H6 0.8600 .
C9 H9 0.9300 .
C12 N7 1.349(14) .
C12 C10 1.342(16) .
C12 H12 0.9300 .
N8 C10 1.312(15) .
N8 C11 1.340(13) .
N8 H8A 0.8600 .
C1 H1 0.9300 .
C2 C3 1.345(11) .
C2 H2A 0.9300 .
C3 H3 0.9300 .
C4 H4A 0.9300 .
C5 C6 1.337(9) .
C5 H5A 0.9300 .
C6 H6A 0.9300 .
C10 H10 0.9300 .
C11 N7 1.293(13) .
C11 H11 0.9300 .
N7 H7A 0.8600 .

loop_
_geom_torsion_atom_site_label_1
_geom_torsion_atom_site_label_2
_geom_torsion_atom_site_label_3
_geom_torsion_atom_site_label_4
_geom_torsion
_geom_torsion_site_symmetry_1
_geom_torsion_site_symmetry_4
O6 Mo2 O3 Mo1 112.8(5) . .
O7 Mo2 O3 Mo1 -141.7(5) . .
O10 Mo2 O3 Mo1 -16.8(8) . .
O4 Mo2 O3 Mo1 11.9(4) . .
O8 Mo2 O3 Mo1 34.0(5) . .
O9 Mo2 O3 Mo1 -56.3(5) . .
O1 Mo1 O3 Mo2 162.6(5) . .
O2 Mo1 O3 Mo2 -92.9(5) . .
O3 Mo1 O3 Mo2 35.0(11) 4_565 .
O5 Mo1 O3 Mo2 80.4(5) . .
O4 Mo1 O3 Mo2 -4.1(5) 4_565 .
O4 Mo1 O3 Mo2 -11.8(4) . .
O16 P2 O4 O8 -81.0(7) 4_565 .
O16 P2 O4 O8 -24.2(6) . .
O4 P2 O4 O8 -161.3(4) 4_565 .
O14 P2 O4 O8 98.2(4) . .
O8 P2 O4 O8 -145.4(7) 4_565 .
O16 P2 O4 O4 80.2(6) 4_565 4_565
O16 P2 O4 O4 137.1(4) . 4_565
O14 P2 O4 O4 -100.5(2) . 4_565
O8 P2 O4 O4 161.3(4) . 4_565
O8 P2 O4 O4 15.8(3) 4_565 4_565
O16 P2 O4 Mo2 -122.0(6) 4_565 .
O16 P2 O4 Mo2 -65.2(6) . .
O4 P2 O4 Mo2 157.7(3) 4_565 .
O14 P2 O4 Mo2 57.2(5) . .
O8 P2 O4 Mo2 -41.0(5) . .
O8 P2 O4 Mo2 173.6(5) 4_565 .
O16 P2 O4 Mo1 65.9(9) 4_565 .
O16 P2 O4 Mo1 122.7(6) . .
O4 P2 O4 Mo1 -14.4(7) 4_565 .
O14 P2 O4 Mo1 -114.9(5) . .
O8 P2 O4 Mo1 146.9(8) . .
O8 P2 O4 Mo1 1.5(7) 4_565 .
O6 Mo2 O4 O8 45.2(5) . .
O7 Mo2 O4 O8 -164.2(5) . .
O3 Mo2 O4 O8 140.6(5) . .
O10 Mo2 O4 O8 -54.7(5) . .
O9 Mo2 O4 O8 -122.6(5) . .
O6 Mo2 O4 O4 -169.7(5) . 4_565
O7 Mo2 O4 O4 -19.1(9) . 4_565
O3 Mo2 O4 O4 -74.3(6) . 4_565
O10 Mo2 O4 O4 90.4(6) . 4_565
O8 Mo2 O4 O4 145.1(9) . 4_565
O9 Mo2 O4 O4 22.5(5) . 4_565
O6 Mo2 O4 P2 83.7(5) . .
O7 Mo2 O4 P2 -125.7(5) . .
O3 Mo2 O4 P2 179.1(6) . .
O10 Mo2 O4 P2 -16.2(5) . .
O8 Mo2 O4 P2 38.5(5) . .
O9 Mo2 O4 P2 -84.1(5) . .
O6 Mo2 O4 Mo1 -102.1(3) . .
O7 Mo2 O4 Mo1 48.5(6) . .
O3 Mo2 O4 Mo1 -6.7(2) . .
O10 Mo2 O4 Mo1 158.0(3) . .
O8 Mo2 O4 Mo1 -147.3(6) . .
O9 Mo2 O4 Mo1 90.1(3) . .
O1 Mo1 O4 O8 -82.9(13) . .
O2 Mo1 O4 O8 36.9(10) . .
O3 Mo1 O4 O8 -66.9(10) . .
O3 Mo1 O4 O8 137.6(10) 4_565 .
O5 Mo1 O4 O8 -145.1(10) . .
O4 Mo1 O4 O8 126.2(10) 4_565 .
O1 Mo1 O4 O4 150.8(8) . 4_565
O2 Mo1 O4 O4 -89.3(5) . 4_565
O3 Mo1 O4 O4 166.9(2) . 4_565
O3 Mo1 O4 O4 11.36(18) 4_565 4_565
O5 Mo1 O4 O4 88.6(5) . 4_565
O1 Mo1 O4 P2 164.2(6) . .
O2 Mo1 O4 P2 -76.0(6) . .
O3 Mo1 O4 P2 -179.8(7) . .
O3 Mo1 O4 P2 24.7(6) 4_565 .
O5 Mo1 O4 P2 102.0(6) . .
O4 Mo1 O4 P2 13.4(7) 4_565 .
O1 Mo1 O4 Mo2 -9.3(9) . .
O2 Mo1 O4 Mo2 110.6(2) . .
O3 Mo1 O4 Mo2 6.7(2) . .
O3 Mo1 O4 Mo2 -148.7(3) 4_565 .
O5 Mo1 O4 Mo2 -71.5(2) . .
O4 Mo1 O4 Mo2 -160.10(18) 4_565 .
O9 P1 O5 Mo1 -60.78(19) 4_565 .
O9 P1 O5 Mo1 60.78(19) . .
O15 P1 O5 Mo1 180.0 . .
O1 Mo1 O5 P1 180.000(1) . .
O3 Mo1 O5 P1 -77.8(2) . .
O3 Mo1 O5 P1 77.8(2) 4_565 .
O4 Mo1 O5 P1 17.86(17) 4_565 .
O4 Mo1 O5 P1 -17.86(17) . .
O4 O4 O8 O16 3.8(9) 4_565 .
P2 O4 O8 O16 23.9(6) . .
Mo2 O4 O8 O16 169.8(7) . .
Mo1 O4 O8 O16 -108.3(10) . .
O4 O4 O8 P2 -20.1(4) 4_565 .
Mo2 O4 O8 P2 145.9(4) . .
Mo1 O4 O8 P2 -132.1(10) . .
O4 O4 O8 Mo2 -166.0(3) 4_565 .
P2 O4 O8 Mo2 -145.9(4) . .
Mo1 O4 O8 Mo2 81.9(9) . .
O16 P2 O8 O4 136.5(6) 4_565 .
O16 P2 O8 O4 153.7(6) . .
O4 P2 O8 O4 16.1(3) 4_565 .
O14 P2 O8 O4 -101.4(5) . .
O8 P2 O8 O4 68.2(10) 4_565 .
O16 P2 O8 O16 -17.1(4) 4_565 .
O4 P2 O8 O16 -153.7(6) . .
O4 P2 O8 O16 -137.6(5) 4_565 .
O14 P2 O8 O16 104.9(5) . .
O8 P2 O8 O16 -85.4(10) 4_565 .
O16 P2 O8 Mo2 175.4(5) 4_565 .
O16 P2 O8 Mo2 -167.5(7) . .
O4 P2 O8 Mo2 38.9(5) . .
O4 P2 O8 Mo2 54.9(6) 4_565 .
O14 P2 O8 Mo2 -62.6(5) . .
O8 P2 O8 Mo2 107.1(9) 4_565 .
O6 Mo2 O8 O4 -135.7(5) . .
O3 Mo2 O8 O4 -33.7(5) . .
O10 Mo2 O8 O4 119.2(5) . .
O9 Mo2 O8 O4 51.7(5) . .
O6 Mo2 O8 O16 106(3) . .
O3 Mo2 O8 O16 -151(3) . .
O10 Mo2 O8 O16 1(3) . .
O4 Mo2 O8 O16 -118(3) . .
O9 Mo2 O8 O16 -66(3) . .
O6 Mo2 O8 P2 -171.2(6) . .
O3 Mo2 O8 P2 -69.1(5) . .
O10 Mo2 O8 P2 83.7(5) . .
O4 Mo2 O8 P2 -35.4(4) . .
O9 Mo2 O8 P2 16.3(5) . .
O5 P1 O9 Mo3 -158.8(3) . .
O9 P1 O9 Mo3 -37.9(5) 4_565 .
O15 P1 O9 Mo3 81.7(3) . .
O5 P1 O9 Mo2 -17.0(4) . .
O9 P1 O9 Mo2 103.9(3) 4_565 .
O15 P1 O9 Mo2 -136.5(3) . .
O11 Mo3 O9 P1 -106.5(4) . .
O12 Mo3 O9 P1 83.3(6) . .
O10 Mo3 O9 P1 153.7(4) . .
O13 Mo3 O9 P1 -9.4(3) . .
O14 Mo3 O9 P1 65.8(3) . .
O11 Mo3 O9 Mo2 101.4(2) . .
O12 Mo3 O9 Mo2 -68.8(6) . .
O10 Mo3 O9 Mo2 1.6(2) . .
O13 Mo3 O9 Mo2 -161.46(18) . .
O14 Mo3 O9 Mo2 -86.28(14) . .
O6 Mo2 O9 P1 -120.3(11) . .
O7 Mo2 O9 P1 103.1(3) . .
O3 Mo2 O9 P1 4.5(3) . .
O10 Mo2 O9 P1 -153.5(4) . .
O4 Mo2 O9 P1 -56.1(3) . .
O8 Mo2 O9 P1 -86.0(3) . .
O6 Mo2 O9 Mo3 31.5(12) . .
O7 Mo2 O9 Mo3 -105.1(2) . .
O3 Mo2 O9 Mo3 156.4(2) . .
O10 Mo2 O9 Mo3 -1.7(2) . .
O4 Mo2 O9 Mo3 95.8(2) . .
O8 Mo2 O9 Mo3 65.8(2) . .
O11 Mo3 O10 Mo2 -94.6(4) . .
O12 Mo3 O10 Mo2 160.0(4) . .
O13 Mo3 O10 Mo2 32.0(7) . .
O9 Mo3 O10 Mo2 -2.5(3) . .
O14 Mo3 O10 Mo2 76.1(4) . .
O6 Mo2 O10 Mo3 -170.4(4) . .
O7 Mo2 O10 Mo3 83.8(4) . .
O3 Mo2 O10 Mo3 -40.3(7) . .
O4 Mo2 O10 Mo3 -65.2(4) . .
O8 Mo2 O10 Mo3 -96.4(4) . .
O9 Mo2 O10 Mo3 2.4(3) . .
O11 Mo3 O13 Mo3 177.9(3) . 4_565
O12 Mo3 O13 Mo3 -77.4(3) . 4_565
O10 Mo3 O13 Mo3 50.6(6) . 4_565
O9 Mo3 O13 Mo3 84.1(3) . 4_565
O14 Mo3 O13 Mo3 4.5(3) . 4_565
O16 P2 O14 Mo3 143.0(4) 4_565 .
O16 P2 O14 Mo3 85.2(5) . .
O4 P2 O14 Mo3 -36.4(4) . .
O4 P2 O14 Mo3 -95.3(4) 4_565 .
O8 P2 O14 Mo3 21.0(5) . .
O8 P2 O14 Mo3 -152.7(4) 4_565 .
O16 P2 O14 Mo3 -85.2(5) 4_565 4_565
O16 P2 O14 Mo3 -143.0(4) . 4_565
O4 P2 O14 Mo3 95.3(4) . 4_565
O4 P2 O14 Mo3 36.4(4) 4_565 4_565
O8 P2 O14 Mo3 152.7(4) . 4_565
O8 P2 O14 Mo3 -21.0(5) 4_565 4_565
O11 Mo3 O14 P2 103.0(12) . .
O12 Mo3 O14 P2 -117.7(4) . .
O10 Mo3 O14 P2 -17.7(3) . .
O13 Mo3 O14 P2 140.8(4) . .
O9 Mo3 O14 P2 56.8(3) . .
O11 Mo3 O14 Mo3 -40.9(13) . 4_565
O12 Mo3 O14 Mo3 98.3(2) . 4_565
O10 Mo3 O14 Mo3 -161.7(2) . 4_565
O13 Mo3 O14 Mo3 -3.19(19) . 4_565
O9 Mo3 O14 Mo3 -87.14(17) . 4_565
O4 P2 O16 O16 -137.5(4) . 4_565
O4 P2 O16 O16 -77.9(5) 4_565 4_565
O14 P2 O16 O16 101.3(3) . 4_565
O8 P2 O16 O16 -160.0(3) . 4_565
O8 P2 O16 O16 -18.6(3) 4_565 4_565
O16 P2 O16 O8 160.0(3) 4_565 .
O4 P2 O16 O8 22.5(5) . .
O4 P2 O16 O8 82.1(7) 4_565 .
O14 P2 O16 O8 -98.7(4) . .
O8 P2 O16 O8 141.5(7) 4_565 .
O4 O8 O16 O16 -3.8(8) . 4_565
P2 O8 O16 O16 21.2(4) . 4_565
Mo2 O8 O16 O16 110(3) . 4_565
O4 O8 O16 P2 -25.0(6) . .
Mo2 O8 O16 P2 89(3) . .
N3 Cu1 N1 C1 90.6(14) . .
N3 Cu1 N1 C3 -84.7(15) . .
N1 Cu1 N3 C4 138.5(12) . .
N1 Cu1 N3 C6 -38.0(16) . .
C9 N5 C7 C8 0.0 . .
N5 C7 C8 N6 0.0 . .
C7 C8 N6 C9 0.0 . .
C8 N6 C9 N5 0.0 . .
C7 N5 C9 N6 0.0 . .
C3 N1 C1 N2 -0.5(9) . .
Cu1 N1 C1 N2 -176.7(5) . .
C2 N2 C1 N1 0.2(10) . .
C1 N2 C2 C3 0.2(10) . .
N2 C2 C3 N1 -0.5(10) . .
C1 N1 C3 C2 0.7(9) . .
Cu1 N1 C3 C2 176.6(6) . .
C6 N3 C4 N4 1.8(8) . .
Cu1 N3 C4 N4 -175.2(5) . .
C5 N4 C4 N3 -1.7(9) . .
C4 N4 C5 C6 0.9(9) . .
N4 C5 C6 N3 0.2(9) . .
C4 N3 C6 C5 -1.2(9) . .
Cu1 N3 C6 C5 175.8(5) . .
C11 N8 C10 C12 0.000(2) . .
N7 C12 C10 N8 0.000(2) . .
C10 N8 C11 N7 0.000(2) . .
N8 C11 N7 C12 0.000(2) . .
C10 C12 N7 C11 0.000(2) . .
